data_4070898
loop_
_publ_author_name
'Shen, Hao'
'Chan, Hoi-Shan'
'Xie, Zuowei'

_publ_section_title
;
 Synthesis, Structural Characterization, and Reactivity of Group 4 Metal
 Complexes Derived from 1-Indenyl-1,2-carborane
;
_journal_issue 6
_journal_name_full Organometallics
_journal_page_first 1157
_journal_paper_doi 10.1021/om701108v
_journal_volume 27
_journal_year 2008
_chemical_formula_sum 'C38 H78 B9 N9 Zr'
_chemical_formula_weight 849.60
_chemical_name_systematic
; 
 ? 
;
_space_group_IT_number 52
_symmetry_cell_setting orthorhombic
_symmetry_space_group_name_Hall '-P 2a 2bc'
_symmetry_space_group_name_H-M 'P n n a'
_atom_sites_solution_hydrogens geom
_atom_sites_solution_primary direct
_atom_sites_solution_secondary difmap
_audit_creation_method SHELXL-97
_cell_angle_alpha 90.00
_cell_angle_beta 90.00
_cell_angle_gamma 90.00
_cell_formula_units_Z 4
_cell_length_a 17.773(2)
_cell_length_b 22.528(3)
_cell_length_c 12.7374(14)
_cell_measurement_reflns_used 970
_cell_measurement_temperature 293(2)
_cell_measurement_theta_max 25.30
_cell_measurement_theta_min 2.67
_cell_volume 5099.9(11)
_computing_cell_refinement 'Bruker SMART'
_computing_data_collection 'Bruker SMART'
_computing_data_reduction 'Bruker SAINT'
_computing_molecular_graphics 'Bruker SHELXTL'
_computing_publication_material 'Bruker SHELXTL'
_computing_structure_refinement 'SHELXL-97 (Sheldrick, 1997)'
_computing_structure_solution 'SHELXS-97 (Sheldrick, 1990)'
_diffrn_ambient_temperature 293(2)
_diffrn_measured_fraction_theta_full 1.000
_diffrn_measured_fraction_theta_max 1.000
_diffrn_measurement_device_type 'CCD area detector'
_diffrn_measurement_method 'phi and omega scans'
_diffrn_radiation_monochromator graphite
_diffrn_radiation_source 'fine-focus sealed tube'
_diffrn_radiation_type MoK\a
_diffrn_radiation_wavelength 0.71073
_diffrn_reflns_av_R_equivalents 0.0352
_diffrn_reflns_av_sigmaI/netI 0.0246
_diffrn_reflns_limit_h_max 20
_diffrn_reflns_limit_h_min -21
_diffrn_reflns_limit_k_max 21
_diffrn_reflns_limit_k_min -26
_diffrn_reflns_limit_l_max 13
_diffrn_reflns_limit_l_min -15
_diffrn_reflns_number 26118
_diffrn_reflns_theta_full 25.00
_diffrn_reflns_theta_max 25.00
_diffrn_reflns_theta_min 1.81
_exptl_absorpt_coefficient_mu 0.250
_exptl_absorpt_correction_T_max 1.0000
_exptl_absorpt_correction_T_min 0.9287
_exptl_absorpt_correction_type sadabs
_exptl_crystal_colour pale-yellow
_exptl_crystal_density_diffrn 1.107
_exptl_crystal_density_meas 0
_exptl_crystal_density_method 'not measured'
_exptl_crystal_description block
_exptl_crystal_F_000 1816
_exptl_crystal_size_max 0.30
_exptl_crystal_size_mid 0.20
_exptl_crystal_size_min 0.20
_refine_diff_density_max 1.125
_refine_diff_density_min -1.004
_refine_diff_density_rms 0.082
_refine_ls_extinction_method none
_refine_ls_goodness_of_fit_ref 1.088
_refine_ls_hydrogen_treatment riding
_refine_ls_matrix_type full
_refine_ls_number_parameters 287
_refine_ls_number_reflns 4500
_refine_ls_number_restraints 32
_refine_ls_restrained_S_all 1.110
_refine_ls_R_factor_all 0.0928
_refine_ls_R_factor_gt 0.0624
_refine_ls_shift/su_max 0.054
_refine_ls_shift/su_mean 0.007
_refine_ls_structure_factor_coef Fsqd
_refine_ls_weighting_details 'calc w=1/[\s^2^(Fo^2^)+(0.0949P)^2^+12.6661P] where P=(Fo^2^+2Fc^2^)/3'
_refine_ls_weighting_scheme calc
_refine_ls_wR_factor_gt 0.1716
_refine_ls_wR_factor_ref 0.2186
_reflns_number_gt 2995
_reflns_number_total 4500
_reflns_threshold_expression >2sigma(I)
_cod_data_source_file om701108v-file002.cif
_cod_data_source_block 8b
_cod_original_cell_volume 5099.7(10)
_cod_original_sg_symbol_H-M Pnna
_cod_database_code 4070898

loop_
_symmetry_equiv_pos_as_xyz
'x, y, z'
'-x+1/2, -y, z'
'-x+1/2, y+1/2, -z+1/2'
'x, -y+1/2, -z+1/2'
'-x, -y, -z'
'x-1/2, y, -z'
'x-1/2, -y-1/2, z-1/2'
'-x, y-1/2, z-1/2'

loop_
_atom_site_label
_atom_site_type_symbol
_atom_site_fract_x
_atom_site_fract_y
_atom_site_fract_z
_atom_site_U_iso_or_equiv
_atom_site_adp_type
_atom_site_occupancy
_atom_site_symmetry_multiplicity
_atom_site_calc_flag
_atom_site_refinement_flags
Zr1 Zr 0.7500 0.5000 0.756799(13) 0.04010(5) Uani 1 2 d S
B2 B 0.17777(11) 0.70105(9) 0.80507(18) 0.0818(7) Uani 0.50 1 d P
B3 B 0.13099(18) 0.75052(10) 0.8815(2) 0.0883(9) Uani 1 1 d .
B4 B 0.12967(15) 0.68287(10) 0.69266(18) 0.0821(8) Uani 1 1 d .
B5 B 0.08237(11) 0.69564(9) 0.81068(17) 0.0674(6) Uani 1 1 d .
B6 B 0.05082(13) 0.72929(11) 0.69007(19) 0.0819(8) Uani 1 1 d .
C1 C 0.20310(18) 0.76968(10) 0.79983(15) 0.1358(16) Uani 0.50 1 d PD
C2 C 0.17777(11) 0.70105(9) 0.80507(18) 0.0818(7) Uani 0.50 1 d P
C11 C 0.28866(12) 0.77437(4) 0.80669(8) 0.0556(9) Uani 0.50 1 d PD
C12 C 0.35267(10) 0.7500 0.7500 0.0634(8) Uani 1 2 d SD
C13 C 0.35833(19) 0.71371(5) 0.66672(10) 0.214(2) Uani 0.50 1 d PDU
C14 C 0.41320(13) 0.69018(10) 0.61036(18) 0.0864(12) Uani 0.50 1 d PD
C15 C 0.4745(2) 0.71349(10) 0.66342(19) 0.280(3) Uani 0.50 1 d PDU
C16 C 0.48720(13) 0.7500 0.7500 0.163(2) Uani 1 2 d SD
C17 C 0.41965(12) 0.77149(10) 0.7958(2) 0.0873(15) Uani 0.50 1 d PD
C18 C 0.31759(18) 0.80819(9) 0.88297(18) 0.1875(15) Uani 1 1 d DU
C21 C 0.82261(9) 0.40281(8) 0.94236(13) 0.0659(5) Uani 1 1 d .
H21A H 0.7980 0.3710 0.9820 0.079 Uiso 1 1 calc R
C22 C 0.89246(11) 0.37778(12) 0.89379(18) 0.1146(9) Uani 1 1 d .
H22A H 0.8793 0.3455 0.8482 0.172 Uiso 1 1 calc R
H22B H 0.9254 0.3637 0.9480 0.172 Uiso 1 1 calc R
H22C H 0.9174 0.4081 0.8540 0.172 Uiso 1 1 calc R
C23 C 0.84002(14) 0.45240(10) 1.01752(18) 0.1185(9) Uani 1 1 d .
H23A H 0.8744 0.4385 1.0702 0.178 Uiso 1 1 calc R
H23B H 0.7944 0.4656 1.0504 0.178 Uiso 1 1 calc R
H23C H 0.8624 0.4848 0.9799 0.178 Uiso 1 1 calc R
C24 C 0.69743(9) 0.40662(7) 0.85990(11) 0.0539(4) Uani 1 1 d .
C25 C 0.70734(13) 0.30034(8) 0.90418(19) 0.0967(8) Uani 1 1 d .
H25A H 0.7519 0.3040 0.8621 0.145 Uiso 1 1 calc R
H25B H 0.6736 0.2724 0.8721 0.145 Uiso 1 1 calc R
H25C H 0.7207 0.2867 0.9731 0.145 Uiso 1 1 calc R
C26 C 0.60177(11) 0.36028(10) 0.97449(17) 0.1011(8) Uani 1 1 d .
H26A H 0.5829 0.4002 0.9752 0.152 Uiso 1 1 calc R
H26B H 0.6124 0.3479 1.0451 0.152 Uiso 1 1 calc R
H26C H 0.5647 0.3344 0.9442 0.152 Uiso 1 1 calc R
C27 C 0.58060(9) 0.42346(8) 0.75932(13) 0.0649(5) Uani 1 1 d .
H27A H 0.5679 0.3854 0.7919 0.078 Uiso 1 1 calc R
C28 C 0.51997(10) 0.46772(11) 0.7873(2) 0.0970(8) Uani 1 1 d .
H28A H 0.5181 0.4725 0.8621 0.146 Uiso 1 1 calc R
H28B H 0.4722 0.4535 0.7625 0.146 Uiso 1 1 calc R
H28C H 0.5311 0.5052 0.7550 0.146 Uiso 1 1 calc R
C29 C 0.58406(11) 0.41464(11) 0.64210(16) 0.0937(7) Uani 1 1 d .
H29A H 0.6235 0.3870 0.6255 0.141 Uiso 1 1 calc R
H29B H 0.5941 0.4520 0.6085 0.141 Uiso 1 1 calc R
H29C H 0.5368 0.3993 0.6176 0.141 Uiso 1 1 calc R
C30 C 0.67346(10) 0.59068(7) 0.56468(14) 0.0663(5) Uani 1 1 d .
H30A H 0.6864 0.5931 0.4900 0.080 Uiso 1 1 calc R
C31 C 0.58920(11) 0.59079(10) 0.57435(18) 0.0937(7) Uani 1 1 d .
H31A H 0.5690 0.5567 0.5389 0.141 Uiso 1 1 calc R
H31B H 0.5694 0.6263 0.5431 0.141 Uiso 1 1 calc R
H31C H 0.5754 0.5894 0.6472 0.141 Uiso 1 1 calc R
C32 C 0.70574(13) 0.64497(8) 0.61965(18) 0.0941(8) Uani 1 1 d .
H32A H 0.7595 0.6448 0.6131 0.141 Uiso 1 1 calc R
H32B H 0.6922 0.6440 0.6926 0.141 Uiso 1 1 calc R
H32C H 0.6858 0.6803 0.5879 0.141 Uiso 1 1 calc R
C33 C 0.7500 0.5000 0.54868(17) 0.0590(7) Uani 1 2 d S
C34 C 0.68056(16) 0.50067(10) 0.38058(16) 0.1159(10) Uani 1 1 d .
H34A H 0.6921 0.5005 0.3070 0.174 Uiso 1 1 calc R
H34B H 0.6524 0.5358 0.3975 0.174 Uiso 1 1 calc R
H34C H 0.6513 0.4662 0.3975 0.174 Uiso 1 1 calc R
N1 N 0.76960(7) 0.42325(6) 0.85998(10) 0.0534(4) Uani 1 1 d .
N2 N 0.67069(8) 0.35780(6) 0.91216(12) 0.0758(5) Uani 1 1 d .
N3 N 0.65419(7) 0.44337(6) 0.80155(10) 0.0537(4) Uani 1 1 d .
N4 N 0.70657(7) 0.53560(6) 0.60755(9) 0.0551(4) Uani 1 1 d .
N5 N 0.7500 0.5000 0.44071(16) 0.0842(8) Uani 1 2 d S

loop_
_atom_site_aniso_label
_atom_site_aniso_U_11
_atom_site_aniso_U_22
_atom_site_aniso_U_33
_atom_site_aniso_U_23
_atom_site_aniso_U_13
_atom_site_aniso_U_12
Zr1 0.03769(9) 0.04081(9) 0.04181(9) 0.000 0.000 -0.00150(8)
B2 0.0626(11) 0.0779(12) 0.1049(14) 0.0313(11) -0.0128(11) -0.0132(10)
B3 0.136(2) 0.0610(12) 0.0675(13) 0.0017(10) -0.0155(15) -0.0115(13)
B4 0.1198(18) 0.0593(11) 0.0671(12) 0.0003(11) 0.0126(13) 0.0154(12)
B5 0.0626(11) 0.0682(11) 0.0714(12) 0.0054(10) 0.0068(10) -0.0075(10)
B6 0.0811(13) 0.0782(13) 0.0863(14) 0.0012(13) -0.0259(12) -0.0051(12)
C1 0.0451(16) 0.121(2) 0.241(4) 0.127(2) -0.051(2) -0.0317(18)
C2 0.0626(11) 0.0779(12) 0.1049(14) 0.0313(11) -0.0128(11) -0.0132(10)
C11 0.0362(14) 0.0595(17) 0.0711(19) -0.0030(16) 0.0079(14) -0.0041(14)
C12 0.0444(11) 0.0685(14) 0.0774(15) -0.0019(12) 0.000 0.000
C13 0.222(3) 0.271(5) 0.148(4) 0.063(4) -0.123(3) -0.189(3)
C14 0.0636(17) 0.122(3) 0.074(2) -0.022(2) 0.0080(17) 0.0546(17)
C15 0.458(7) 0.141(3) 0.240(5) 0.006(4) 0.196(4) 0.172(3)
C16 0.0304(14) 0.177(4) 0.282(6) 0.056(4) 0.000 0.000
C17 0.059(2) 0.080(2) 0.123(3) 0.007(2) 0.008(2) -0.0081(19)
C18 0.195(3) 0.187(3) 0.180(3) 0.049(2) -0.072(2) -0.102(2)
C21 0.0594(9) 0.0753(10) 0.0631(9) 0.0200(8) -0.0160(8) -0.0015(8)
C22 0.0690(11) 0.172(2) 0.1029(15) 0.0439(14) -0.0118(11) 0.0399(13)
C23 0.1410(16) 0.1014(16) 0.1132(14) 0.0016(13) -0.0763(11) 0.0048(14)
C24 0.0542(8) 0.0590(8) 0.0487(7) 0.0093(7) -0.0021(7) -0.0104(7)
C25 0.1070(15) 0.0632(11) 0.1200(16) 0.0220(11) -0.0222(14) -0.0116(11)
C26 0.0782(12) 0.1327(16) 0.0925(13) 0.0458(12) 0.0053(11) -0.0306(12)
C27 0.0448(8) 0.0720(10) 0.0779(10) 0.0158(8) -0.0142(7) -0.0180(7)
C28 0.0471(9) 0.1162(17) 0.1278(17) 0.0077(16) -0.0088(11) -0.0066(11)
C29 0.0806(11) 0.1161(16) 0.0844(12) -0.0043(12) -0.0287(10) -0.0263(11)
C30 0.0772(10) 0.0592(9) 0.0625(9) 0.0150(8) -0.0076(8) 0.0109(8)
C31 0.0856(12) 0.0923(13) 0.1033(14) 0.0194(12) -0.0151(12) 0.0218(11)
C32 0.1180(15) 0.0564(10) 0.1079(15) 0.0077(11) -0.0279(13) 0.0142(11)
C33 0.0783(15) 0.0551(12) 0.0436(10) 0.000 0.000 0.0020(11)
C34 0.172(2) 0.1109(17) 0.0649(10) -0.0174(12) -0.0490(12) 0.0193(16)
N1 0.0445(6) 0.0582(7) 0.0575(7) 0.0125(6) -0.0072(5) -0.0017(6)
N2 0.0718(9) 0.0672(8) 0.0883(10) 0.0285(7) -0.0036(8) -0.0155(7)
N3 0.0433(6) 0.0564(7) 0.0614(7) 0.0103(6) -0.0072(6) -0.0068(6)
N4 0.0616(7) 0.0539(7) 0.0498(6) 0.0040(6) -0.0037(6) 0.0077(6)
N5 0.1175(18) 0.0929(16) 0.0423(10) 0.000 0.000 0.0126(14)

loop_
_atom_type_symbol
_atom_type_description
_atom_type_scat_dispersion_real
_atom_type_scat_dispersion_imag
_atom_type_scat_source
C C 0.0033 0.0016 'International Tables Vol C Tables 4.2.6.8 and 6.1.1.4'
H H 0.0000 0.0000 'International Tables Vol C Tables 4.2.6.8 and 6.1.1.4'
B B 0.0013 0.0007 'International Tables Vol C Tables 4.2.6.8 and 6.1.1.4'
N N 0.0061 0.0033 'International Tables Vol C Tables 4.2.6.8 and 6.1.1.4'
Zr Zr -2.9673 0.5597 'International Tables Vol C Tables 4.2.6.8 and 6.1.1.4'

loop_
_geom_angle_atom_site_label_1
_geom_angle_atom_site_label_2
_geom_angle_atom_site_label_3
_geom_angle
_geom_angle_site_symmetry_1
_geom_angle_site_symmetry_3
N1 Zr1 N1 106.62(7) 2_665 .
N1 Zr1 N3 60.83(4) 2_665 2_665
N1 Zr1 N3 100.26(5) . 2_665
N1 Zr1 N3 100.26(5) 2_665 .
N1 Zr1 N3 60.83(4) . .
N3 Zr1 N3 150.00(7) 2_665 .
N1 Zr1 N4 100.02(5) 2_665 .
N1 Zr1 N4 149.01(5) . .
N3 Zr1 N4 106.46(5) 2_665 .
N3 Zr1 N4 99.40(5) . .
N1 Zr1 N4 149.01(5) 2_665 2_665
N1 Zr1 N4 100.02(5) . 2_665
N3 Zr1 N4 99.40(5) 2_665 2_665
N3 Zr1 N4 106.46(5) . 2_665
N4 Zr1 N4 60.70(7) . 2_665
N1 Zr1 C24 30.21(5) 2_665 2_665
N1 Zr1 C24 105.79(5) . 2_665
N3 Zr1 C24 30.62(5) 2_665 2_665
N3 Zr1 C24 127.16(5) . 2_665
N4 Zr1 C24 105.20(5) . 2_665
N4 Zr1 C24 126.37(5) 2_665 2_665
N1 Zr1 C24 105.79(5) 2_665 .
N1 Zr1 C24 30.21(5) . .
N3 Zr1 C24 127.16(5) 2_665 .
N3 Zr1 C24 30.62(5) . .
N4 Zr1 C24 126.37(5) . .
N4 Zr1 C24 105.20(5) 2_665 .
C24 Zr1 C24 120.59(7) 2_665 .
N1 Zr1 C33 126.69(3) 2_665 .
N1 Zr1 C33 126.69(3) . .
N3 Zr1 C33 105.00(3) 2_665 .
N3 Zr1 C33 105.00(3) . .
N4 Zr1 C33 30.35(3) . .
N4 Zr1 C33 30.35(3) 2_665 .
C24 Zr1 C33 119.71(3) 2_665 .
C24 Zr1 C33 119.71(3) . .
C1 B2 C1 58.48(15) 4_566 .
C1 B2 B3 110.85(17) 4_566 .
C1 B2 B3 62.02(15) . .
C1 B2 B5 110.77(19) 4_566 .
C1 B2 B5 110.42(18) . .
B3 B2 B5 62.28(14) . .
C1 B2 B4 61.92(16) 4_566 .
C1 B2 B4 109.47(17) . .
B3 B2 B4 113.02(17) . .
B5 B2 B4 61.43(13) . .
B2 B3 C1 56.53(14) . .
B2 B3 B6 105.69(17) . 4_566
C1 B3 B6 103.17(18) . 4_566
B2 B3 B5 58.97(12) . .
C1 B3 B5 103.55(17) . .
B6 B3 B5 61.03(14) 4_566 .
B2 B3 B4 104.86(17) . 4_566
C1 B3 B4 58.06(15) . 4_566
B6 B3 B4 59.48(14) 4_566 4_566
B5 B3 B4 108.37(17) . 4_566
C1 B4 B2 54.37(12) 4_566 .
C1 B4 B6 103.99(17) 4_566 .
B2 B4 B6 105.79(16) . .
C1 B4 B5 102.65(16) 4_566 .
B2 B4 B5 58.84(12) . .
B6 B4 B5 62.09(14) . .
C1 B4 B3 58.98(15) 4_566 4_566
B2 B4 B3 103.64(16) . 4_566
B6 B4 B3 59.64(15) . 4_566
B5 B4 B3 109.00(16) . 4_566
B2 B5 B4 59.73(14) . .
B2 B5 B3 58.75(14) . .
B4 B5 B3 108.73(17) . .
B2 B5 B6 104.21(15) . 4_566
B4 B5 B6 107.65(16) . 4_566
B3 B5 B6 59.33(14) . 4_566
B2 B5 B6 104.13(15) . .
B4 B5 B6 59.03(13) . .
B3 B5 B6 107.14(16) . .
B6 B5 B6 59.89(16) 4_566 .
B4 B6 B3 60.88(14) . 4_566
B4 B6 B5 108.39(16) . 4_566
B3 B6 B5 59.65(13) 4_566 4_566
B4 B6 B6 107.20(15) . 4_566
B3 B6 B6 107.97(15) 4_566 4_566
B5 B6 B6 60.63(15) 4_566 4_566
B4 B6 B5 58.88(13) . .
B3 B6 B5 107.44(17) 4_566 .
B5 B6 B5 107.81(16) 4_566 .
B6 B6 B5 59.48(15) 4_566 .
C11 C1 C1 94.97(8) . 4_566
C11 C1 C2 107.93(18) . 4_566
C1 C1 C2 62.54(15) 4_566 4_566
C11 C1 B2 107.93(18) . 4_566
C1 C1 B2 62.54(15) 4_566 4_566
C2 C1 B2 0.00(14) 4_566 4_566
C11 C1 B2 110.02(18) . .
C1 C1 B2 58.97(17) 4_566 .
C2 C1 B2 111.17(18) 4_566 .
B2 C1 B2 111.17(18) 4_566 .
C11 C1 B4 136.24(18) . 4_566
C1 C1 B4 114.12(14) 4_566 4_566
C2 C1 B4 63.71(15) 4_566 4_566
B2 C1 B4 63.71(15) 4_566 4_566
B2 C1 B4 112.9(2) . 4_566
C11 C1 B3 136.95(17) . .
C1 C1 B3 110.79(17) 4_566 .
C2 C1 B3 114.4(2) 4_566 .
B2 C1 B3 114.4(2) 4_566 .
B2 C1 B3 61.45(15) . .
B4 C1 B3 62.96(16) 4_566 .
C13 C11 C18 48.15(16) 4_566 .
C13 C11 C12 57.80(12) 4_566 .
C18 C11 C12 105.9(2) . .
C13 C11 C1 165.76(13) 4_566 .
C18 C11 C1 117.64(19) . .
C12 C11 C1 136.40(12) . .
C13 C11 C11 109.24(9) 4_566 4_566
C18 C11 C11 157.37(16) . 4_566
C12 C11 C11 51.43(8) . 4_566
C1 C11 C11 84.98(8) . 4_566
C13 C12 C13 171.4(3) 4_566 .
C13 C12 C17 53.24(18) 4_566 .
C13 C12 C17 118.2(2) . .
C13 C12 C17 118.2(2) 4_566 4_566
C13 C12 C17 53.24(18) . 4_566
C17 C12 C17 65.0(2) . 4_566
C13 C12 C11 132.9(2) 4_566 4_566
C13 C12 C11 55.73(16) . 4_566
C17 C12 C11 173.77(14) . 4_566
C17 C12 C11 108.96(12) 4_566 4_566
C13 C12 C11 55.73(16) 4_566 .
C13 C12 C11 132.9(2) . .
C17 C12 C11 108.96(12) . .
C17 C12 C11 173.77(14) 4_566 .
C11 C12 C11 77.13(15) 4_566 .
C18 C13 C17 160.1(3) 4_566 4_566
C18 C13 C11 67.2(2) 4_566 4_566
C17 C13 C11 132.66(16) 4_566 4_566
C18 C13 C14 89.6(2) 4_566 .
C17 C13 C14 70.6(2) 4_566 .
C11 C13 C14 156.8(2) 4_566 .
C18 C13 C12 133.6(3) 4_566 .
C17 C13 C12 66.20(16) 4_566 .
C11 C13 C12 66.47(14) 4_566 .
C14 C13 C12 136.7(3) . .
C13 C14 C15 99.4(2) . .
C13 C14 C17 51.99(16) . 4_566
C15 C14 C17 47.43(17) . 4_566
C13 C14 C18 39.43(14) . 4_566
C15 C14 C18 138.8(2) . 4_566
C17 C14 C18 91.40(16) 4_566 4_566
C17 C15 C14 70.5(2) 4_566 .
C17 C15 C16 66.9(2) 4_566 .
C14 C15 C16 137.5(3) . .
C15 C16 C15 161.3(4) 4_566 .
C15 C16 C17 112.9(2) 4_566 4_566
C15 C16 C17 48.46(18) . 4_566
C15 C16 C17 48.46(18) 4_566 .
C15 C16 C17 112.9(2) . .
C17 C16 C17 64.5(2) 4_566 .
C15 C17 C13 119.4(3) 4_566 4_566
C15 C17 C12 176.5(2) 4_566 .
C13 C17 C12 60.56(14) 4_566 .
C15 C17 C16 64.60(18) 4_566 .
C13 C17 C16 175.2(2) 4_566 .
C12 C17 C16 115.24(19) . .
C15 C17 C14 62.0(2) 4_566 4_566
C13 C17 C14 57.44(16) 4_566 4_566
C12 C17 C14 117.97(18) . 4_566
C16 C17 C14 126.62(19) . 4_566
C15 C17 C17 122.22(18) 4_566 4_566
C13 C17 C17 118.02(14) 4_566 4_566
C12 C17 C17 57.51(11) . 4_566
C16 C17 C17 57.73(11) . 4_566
C14 C17 C17 174.1(2) 4_566 4_566
C13 C18 C11 64.7(2) 4_566 .
C13 C18 C14 51.0(2) 4_566 4_566
C11 C18 C14 115.6(2) . 4_566
N1 C21 C22 110.56(14) . .
N1 C21 C23 110.52(15) . .
C22 C21 C23 111.86(17) . .
N1 C24 N3 111.98(13) . .
N1 C24 N2 123.87(14) . .
N3 C24 N2 124.14(14) . .
N1 C24 Zr1 55.90(8) . .
N3 C24 Zr1 56.08(7) . .
N2 C24 Zr1 179.17(12) . .
N3 C27 C29 111.28(14) . .
N3 C27 C28 110.10(15) . .
C29 C27 C28 110.47(16) . .
N4 C30 C31 111.59(14) . .
N4 C30 C32 110.78(14) . .
C31 C30 C32 109.68(16) . .
N4 C33 N4 112.06(19) 2_665 .
N4 C33 N5 123.97(9) 2_665 .
N4 C33 N5 123.97(9) . .
N4 C33 Zr1 56.03(9) 2_665 .
N4 C33 Zr1 56.03(9) . .
N5 C33 Zr1 180.0 . .
C24 N1 C21 121.54(13) . .
C24 N1 Zr1 93.89(9) . .
C21 N1 Zr1 140.10(10) . .
C24 N2 C25 121.71(15) . .
C24 N2 C26 121.60(15) . .
C25 N2 C26 116.62(16) . .
C24 N3 C27 121.01(13) . .
C24 N3 Zr1 93.30(9) . .
C27 N3 Zr1 139.71(10) . .
C33 N4 C30 121.62(13) . .
C33 N4 Zr1 93.62(10) . .
C30 N4 Zr1 139.82(10) . .
C33 N5 C34 121.82(11) . .
C33 N5 C34 121.82(11) . 2_665
C34 N5 C34 116.4(2) . 2_665

loop_
_geom_bond_atom_site_label_1
_geom_bond_atom_site_label_2
_geom_bond_distance
_geom_bond_site_symmetry_2
Zr1 N1 2.1996(13) 2_665
Zr1 N1 2.1996(13) .
Zr1 N3 2.2027(12) 2_665
Zr1 N3 2.2027(12) .
Zr1 N4 2.2029(12) .
Zr1 N4 2.2029(12) 2_665
Zr1 C24 2.6501(15) 2_665
Zr1 C24 2.6501(15) .
Zr1 C33 2.651(2) .
B2 C1 1.557(3) 4_566
B2 C1 1.612(3) .
B2 B3 1.697(3) .
B2 B5 1.701(3) .
B2 B4 1.717(3) .
B3 C1 1.706(4) .
B3 B6 1.752(4) 4_566
B3 B5 1.758(3) .
B3 B4 1.773(3) 4_566
B4 C1 1.690(4) 4_566
B4 B6 1.749(4) .
B4 B5 1.746(3) .
B4 B3 1.773(3) 4_566
B5 B6 1.782(3) 4_566
B5 B6 1.802(3) .
B6 B3 1.752(4) 4_566
B6 B5 1.782(3) 4_566
B6 B6 1.789(5) 4_566
C1 C11 1.527(4) .
C1 C1 1.548(4) 4_566
C1 C2 1.557(3) 4_566
C1 B2 1.557(3) 4_566
C1 B4 1.690(4) 4_566
C11 C13 1.312(4) 4_566
C11 C18 1.337(3) .
C11 C12 1.455(2) .
C11 C11 1.814(2) 4_566
C12 C13 1.3431(13) 4_566
C12 C13 1.3431(13) .
C12 C17 1.411(3) .
C12 C17 1.411(3) 4_566
C12 C11 1.455(2) 4_566
C13 C18 1.081(4) 4_566
C13 C17 1.236(4) 4_566
C13 C11 1.312(4) 4_566
C13 C14 1.322(3) .
C14 C15 1.385(4) .
C14 C17 1.479(3) 4_566
C14 C18 1.702(4) 4_566
C15 C17 1.155(4) 4_566
C15 C16 1.394(2) .
C16 C15 1.394(2) 4_566
C16 C17 1.420(3) 4_566
C16 C17 1.420(3) .
C17 C15 1.155(4) 4_566
C17 C13 1.236(4) 4_566
C17 C14 1.479(3) 4_566
C17 C17 1.516(5) 4_566
C18 C13 1.081(4) 4_566
C18 C14 1.702(4) 4_566
C21 N1 1.483(2) .
C21 C22 1.497(3) .
C21 C23 1.503(3) .
C24 N1 1.3364(19) .
C24 N3 1.3521(19) .
C24 N2 1.371(2) .
C25 N2 1.453(2) .
C26 N2 1.461(3) .
C27 N3 1.484(2) .
C27 C29 1.507(3) .
C27 C28 1.511(3) .
C30 N4 1.478(2) .
C30 C31 1.502(3) .
C30 C32 1.521(3) .
C33 N4 1.3421(17) 2_665
C33 N4 1.3421(17) .
C33 N5 1.375(3) .
C34 N5 1.452(3) .
N5 C34 1.452(3) 2_665
